data_7224606
loop_
_publ_author_name
'Gao, Chao-Ying'
'Wang, Dan'
'Li, Jian-Ping'
'Wang, Yuan'
'Yang, Weiting'

_publ_section_title
;
 Assemblies of metal--organic frameworks based on a tetrapodal linker for
 luminescence sensing of tetrahydrofuran
;
_journal_issue 16
_journal_name_full CrystEngComm
_journal_page_first 2857
_journal_paper_doi 10.1039/C6CE00169F
_journal_volume 18
_journal_year 2016
_chemical_formula_sum 'C43 H24 Co2 N3 O11.5 Si'
_chemical_formula_weight 912.60
_chemical_name_systematic
; 
 ? 
;
_space_group_IT_number 2
_symmetry_cell_setting triclinic
_symmetry_space_group_name_Hall '-P 1'
_symmetry_space_group_name_H-M 'P -1'
_atom_sites_solution_hydrogens geom
_atom_sites_solution_primary direct
_atom_sites_solution_secondary difmap
_audit_creation_method SHELXL-97
_audit_update_record
;
2015-10-19 deposited with the CCDC.
2016-03-14 downloaded from the CCDC.
;
_cell_angle_alpha 104.571(2)
_cell_angle_beta 107.562(2)
_cell_angle_gamma 102.410(2)
_cell_formula_units_Z 2
_cell_length_a 12.2029(13)
_cell_length_b 13.6985(16)
_cell_length_c 14.8530(17)
_cell_measurement_temperature 296(2)
_cell_volume 2174.2(4)
_computing_structure_refinement 'SHELXL-97 (Sheldrick, 1997)'
_computing_structure_solution 'SHELXS-97 (Sheldrick, 1990)'
_diffrn_ambient_temperature 296(2)
_diffrn_measured_fraction_theta_full 0.994
_diffrn_measured_fraction_theta_max 0.994
_diffrn_measurement_device_type 'CCD area detector'
_diffrn_radiation_monochromator graphite
_diffrn_radiation_source 'fine-focus sealed tube'
_diffrn_radiation_type MoK\a
_diffrn_radiation_wavelength 0.71073
_diffrn_reflns_av_R_equivalents 0.0387
_diffrn_reflns_av_sigmaI/netI 0.0759
_diffrn_reflns_limit_h_max 13
_diffrn_reflns_limit_h_min -15
_diffrn_reflns_limit_k_max 16
_diffrn_reflns_limit_k_min -8
_diffrn_reflns_limit_l_max 18
_diffrn_reflns_limit_l_min -18
_diffrn_reflns_number 13702
_diffrn_reflns_theta_full 26.01
_diffrn_reflns_theta_max 26.01
_diffrn_reflns_theta_min 1.84
_exptl_absorpt_coefficient_mu 0.853
_exptl_absorpt_correction_T_max 0.892
_exptl_absorpt_correction_T_min 0.801
_exptl_absorpt_correction_type multi-scan
_exptl_absorpt_process_details sadabs
_exptl_crystal_colour pink
_exptl_crystal_density_diffrn 1.394
_exptl_crystal_density_method 'not measured'
_exptl_crystal_description block
_exptl_crystal_F_000 926
_exptl_crystal_size_max 0.26
_exptl_crystal_size_mid 0.24
_exptl_crystal_size_min 0.22
_refine_diff_density_max 1.331
_refine_diff_density_min -0.554
_refine_diff_density_rms 0.142
_refine_ls_extinction_method none
_refine_ls_goodness_of_fit_ref 1.055
_refine_ls_hydrogen_treatment constr
_refine_ls_matrix_type full
_refine_ls_number_parameters 532
_refine_ls_number_reflns 8492
_refine_ls_number_restraints 0
_refine_ls_restrained_S_all 1.055
_refine_ls_R_factor_all 0.1022
_refine_ls_R_factor_gt 0.0736
_refine_ls_shift/su_max 0.028
_refine_ls_shift/su_mean 0.003
_refine_ls_structure_factor_coef Fsqd
_refine_ls_weighting_details 'calc w=1/[\s^2^(Fo^2^)+(0.1623P)^2^+0.0000P] where P=(Fo^2^+2Fc^2^)/3'
_refine_ls_weighting_scheme calc
_refine_ls_wR_factor_gt 0.2280
_refine_ls_wR_factor_ref 0.2550
_reflns_number_gt 5855
_reflns_number_total 8492
_reflns_threshold_expression >2sigma(I)
_cod_data_source_file c6ce00169f2.cif
_cod_data_source_block 1
_cod_depositor_comments
;
The following automatic conversions were performed:

'_symmetry_cell_setting' value 'Triclinic' changed to 'triclinic'
according to
/usr/data/users/saulius/crontab/automatic-downloads/rss-feeds/RSC/lib/dictionaries/cif_core.dic
dictionary named 'cif_core.dic' version 2.4.2 from 2011-04-26.

Automatic conversion script
Id: cif_fix_values 4268 2015-11-12 08:31:59Z antanas 

 Adding full bibliography for 7224603--7224607.cif.
;
_cod_original_sg_symbol_H-M P-1
_cod_original_formula_sum 'C43 H24 Co2 N3 O11.50 Si'
_cod_database_code 7224606

loop_
_symmetry_equiv_pos_as_xyz
'x, y, z'
'-x, -y, -z'

loop_
_atom_site_label
_atom_site_type_symbol
_atom_site_fract_x
_atom_site_fract_y
_atom_site_fract_z
_atom_site_U_iso_or_equiv
_atom_site_adp_type
_atom_site_occupancy
_atom_site_symmetry_multiplicity
_atom_site_calc_flag
_atom_site_refinement_flags
O11 O 1.1300(3) 0.5437(3) 0.5827(3) 0.0353(9) Uani 1 1 d .
Co1 Co 1.06752(6) 0.65297(5) 0.66991(5) 0.0275(2) Uani 1 1 d .
Co2 Co 0.83748(6) 0.73003(6) 0.72814(6) 0.0348(2) Uani 1 1 d .
Si1 Si 0.50863(12) 0.24924(11) 0.74194(10) 0.0252(3) Uani 1 1 d .
O1 O 0.9175(3) 0.5156(3) 0.6248(3) 0.0360(9) Uani 1 1 d .
O2 O 0.8328(4) 0.5779(3) 0.7307(3) 0.0398(9) Uani 1 1 d .
O3 O 0.2014(3) 0.3138(4) 0.4258(3) 0.0450(10) Uani 1 1 d .
O4 O 0.0323(3) 0.3184(3) 0.4547(3) 0.0375(9) Uani 1 1 d .
O5 O 0.2215(3) -0.2268(3) 0.6945(3) 0.0377(9) Uani 1 1 d .
O6 O 0.1644(4) -0.0840(3) 0.7341(4) 0.0547(12) Uani 1 1 d .
O7 O 0.8473(3) 0.3874(3) 1.2091(3) 0.0390(9) Uani 1 1 d .
O8 O 0.8418(4) 0.2551(4) 1.0839(3) 0.0565(13) Uani 1 1 d .
O9 O 1.0223(3) 0.7726(3) 0.7656(3) 0.0327(8) Uani 1 1 d .
O10 O 0.8415(5) 0.8857(4) 0.7211(5) 0.0723(15) Uani 1 1 d .
O1W O 0.0000 0.5000 0.0000 0.60(3) Uani 1 2 d S
C1 C 0.1376(5) 0.3097(4) 0.4774(4) 0.0341(12) Uani 1 1 d .
C2 C 0.1919(4) 0.2968(4) 0.5780(4) 0.0306(11) Uani 1 1 d .
C3 C 0.3067(4) 0.2863(4) 0.6086(4) 0.0297(11) Uani 1 1 d .
H3A H 0.3508 0.2893 0.5676 0.036 Uiso 1 1 calc R
C4 C 0.1266(5) 0.2942(4) 0.6387(4) 0.0364(12) Uani 1 1 d .
H4A H 0.0497 0.3014 0.6183 0.044 Uiso 1 1 calc R
C5 C 0.2381(5) -0.1303(4) 0.7177(4) 0.0360(13) Uani 1 1 d .
C6 C 0.3590(5) -0.0618(4) 0.7286(4) 0.0315(12) Uani 1 1 d .
C7 C 0.4549(5) -0.1004(5) 0.7379(5) 0.0443(15) Uani 1 1 d .
H7A H 0.4451 -0.1697 0.7375 0.053 Uiso 1 1 calc R
C8 C 0.8160(5) 0.3358(5) 1.1174(4) 0.0356(12) Uani 1 1 d .
C9 C 0.7393(5) 0.3746(4) 1.0437(4) 0.0326(12) Uani 1 1 d .
C10 C 0.7272(6) 0.4744(5) 1.0742(4) 0.0444(15) Uani 1 1 d .
H10A H 0.7678 0.5184 1.1409 0.053 Uiso 1 1 calc R
C11 C 0.6550(6) 0.5089(5) 1.0062(5) 0.0519(17) Uani 1 1 d .
H11A H 0.6504 0.5775 1.0260 0.062 Uiso 1 1 calc R
C12 C 0.6745(5) 0.3079(4) 0.9438(4) 0.0306(11) Uani 1 1 d .
H12A H 0.6832 0.2410 0.9229 0.037 Uiso 1 1 calc R
C13 C 0.4843(4) 0.1076(4) 0.7366(4) 0.0289(11) Uani 1 1 d .
C14 C 0.3751(4) 0.0426(4) 0.7290(4) 0.0287(11) Uani 1 1 d .
H14A H 0.3104 0.0694 0.7239 0.034 Uiso 1 1 calc R
C15 C 0.5787(5) 0.0645(5) 0.7470(5) 0.0415(14) Uani 1 1 d .
H15A H 0.6536 0.1064 0.7537 0.050 Uiso 1 1 calc R
C16 C 0.5659(6) -0.0384(5) 0.7478(5) 0.0486(16) Uani 1 1 d .
H16A H 0.6309 -0.0650 0.7548 0.058 Uiso 1 1 calc R
C17 C 0.5978(4) 0.2761(4) 0.6620(4) 0.0295(11) Uani 1 1 d .
C18 C 0.5914(6) 0.1968(5) 0.5809(5) 0.0467(15) Uani 1 1 d .
H18A H 0.5363 0.1295 0.5609 0.056 Uiso 1 1 calc R
C19 C 0.6784(5) 0.3755(4) 0.6862(4) 0.0301(11) Uani 1 1 d .
H19A H 0.6822 0.4313 0.7391 0.036 Uiso 1 1 calc R
C20 C 0.7534(5) 0.3952(4) 0.6352(4) 0.0328(12) Uani 1 1 d .
C21 C 0.7458(6) 0.3120(5) 0.5551(5) 0.0491(16) Uani 1 1 d .
H21A H 0.7961 0.3231 0.5200 0.059 Uiso 1 1 calc R
C22 C 0.8408(5) 0.5049(4) 0.6658(4) 0.0321(12) Uani 1 1 d .
C23 C 0.6306(7) 0.7043(7) 0.7929(7) 0.067(2) Uani 1 1 d .
C24 C 0.7384(8) 0.7742(7) 0.8855(7) 0.071(2) Uani 1 1 d .
C25 C 0.9424(9) 0.8527(10) 0.9595(8) 0.115(4) Uani 1 1 d .
H25A H 1.0183 0.8661 0.9552 0.138 Uiso 1 1 calc R
C26 C 0.5184(8) 0.6756(8) 0.7998(9) 0.086(3) Uani 1 1 d .
C27 C 0.5106(13) 0.7219(14) 0.8981(12) 0.134(6) Uani 1 1 d .
H27A H 0.4352 0.7033 0.9031 0.161 Uiso 1 1 calc R
C28 C 0.3573(4) 0.2712(4) 0.7000(4) 0.0286(11) Uani 1 1 d .
C29 C 0.2895(5) 0.2701(4) 0.7587(4) 0.0346(12) Uani 1 1 d .
H29A H 0.3221 0.2616 0.8204 0.041 Uiso 1 1 calc R
C30 C 0.1757(5) 0.2808(5) 0.7309(4) 0.0386(13) Uani 1 1 d .
H30A H 0.1324 0.2792 0.7727 0.046 Uiso 1 1 calc R
C31 C 0.5893(5) 0.4408(5) 0.9077(4) 0.0419(14) Uani 1 1 d .
H31A H 0.5386 0.4638 0.8629 0.050 Uiso 1 1 calc R
C32 C 0.5973(4) 0.3398(4) 0.8748(4) 0.0285(11) Uani 1 1 d .
C33 C 0.6091(12) 0.7918(11) 0.9842(10) 0.108(4) Uani 1 1 d .
H33A H 0.5986 0.8212 1.0434 0.129 Uiso 1 1 calc R
C34 C 0.7227(10) 0.8162(9) 0.9788(8) 0.089(3) Uani 1 1 d .
C35 C 0.8316(13) 0.8833(10) 1.0633(9) 0.116(4) Uani 1 1 d .
H35A H 0.8272 0.9143 1.1249 0.139 Uiso 1 1 calc R
C36 C 0.9367(13) 0.9010(11) 1.0540(8) 0.129(5) Uani 1 1 d .
H36A H 1.0068 0.9447 1.1086 0.155 Uiso 1 1 calc R
C37 C 0.6656(7) 0.2151(5) 0.5282(5) 0.061(2) Uani 1 1 d .
H37A H 0.6601 0.1600 0.4738 0.073 Uiso 1 1 calc R
C38 C 0.8924(17) 0.9188(13) 0.6645(13) 0.079(7) Uiso 0.57(3) 1 d P
C38' C 0.800(3) 0.900(2) 0.660(2) 0.084(10) Uiso 0.43(3) 1 d P
C39 C 0.4283(10) 0.6117(8) 0.7167(11) 0.106(4) Uani 1 1 d .
H39A H 0.3528 0.5860 0.7195 0.128 Uiso 1 1 calc R
C40 C 0.5585(7) 0.6186(7) 0.6279(8) 0.083(3) Uani 1 1 d .
H40A H 0.5688 0.5948 0.5675 0.100 Uiso 1 1 calc R
C41 C 0.4404(9) 0.5821(9) 0.6284(12) 0.107(4) Uani 1 1 d .
H41A H 0.3745 0.5395 0.5698 0.128 Uiso 1 1 calc R
C42 C 0.729(3) 0.989(2) 0.562(2) 0.280(13) Uiso 1 1 d .
C43 C 0.908(3) 1.001(3) 0.532(3) 0.322(15) Uiso 1 1 d .
N1 N 0.8502(5) 0.7915(5) 0.8790(4) 0.0604(16) Uani 1 1 d .
N2 N 0.6521(5) 0.6822(5) 0.7051(5) 0.0572(15) Uani 1 1 d .
N3 N 0.8473(13) 0.9827(10) 0.6230(10) 0.150(4) Uiso 1 1 d .

loop_
_atom_site_aniso_label
_atom_site_aniso_U_11
_atom_site_aniso_U_22
_atom_site_aniso_U_33
_atom_site_aniso_U_23
_atom_site_aniso_U_13
_atom_site_aniso_U_12
O11 0.0272(18) 0.037(2) 0.037(2) 0.0114(17) 0.0097(16) 0.0057(16)
Co1 0.0215(4) 0.0301(4) 0.0269(4) 0.0121(3) 0.0044(3) 0.0042(3)
Co2 0.0263(4) 0.0397(4) 0.0357(4) 0.0118(3) 0.0116(3) 0.0064(3)
Si1 0.0204(6) 0.0279(7) 0.0242(7) 0.0136(6) 0.0036(5) 0.0029(5)
O1 0.0290(19) 0.036(2) 0.039(2) 0.0133(17) 0.0145(17) -0.0020(16)
O2 0.046(2) 0.034(2) 0.039(2) 0.0143(18) 0.0197(19) 0.0024(18)
O3 0.037(2) 0.073(3) 0.030(2) 0.023(2) 0.0094(18) 0.023(2)
O4 0.0283(19) 0.050(2) 0.039(2) 0.0258(19) 0.0087(17) 0.0149(17)
O5 0.0285(19) 0.027(2) 0.053(3) 0.0129(17) 0.0142(18) 0.0026(16)
O6 0.043(2) 0.036(2) 0.097(4) 0.026(2) 0.040(3) 0.012(2)
O7 0.046(2) 0.039(2) 0.024(2) 0.0105(16) 0.0020(17) 0.0150(18)
O8 0.071(3) 0.063(3) 0.032(2) 0.012(2) 0.004(2) 0.040(3)
O9 0.0234(17) 0.037(2) 0.035(2) 0.0117(16) 0.0094(15) 0.0062(15)
O10 0.073(4) 0.071(4) 0.085(4) 0.033(3) 0.031(3) 0.038(3)
O1W 0.19(2) 1.01(9) 0.75(6) 0.52(7) 0.31(3) 0.01(3)
C1 0.033(3) 0.034(3) 0.028(3) 0.014(2) 0.003(2) 0.005(2)
C2 0.028(3) 0.032(3) 0.026(3) 0.012(2) 0.003(2) 0.007(2)
C3 0.025(2) 0.033(3) 0.029(3) 0.015(2) 0.006(2) 0.007(2)
C4 0.032(3) 0.041(3) 0.040(3) 0.020(3) 0.011(2) 0.015(2)
C5 0.032(3) 0.032(3) 0.042(3) 0.017(2) 0.013(2) 0.004(2)
C6 0.031(3) 0.028(3) 0.033(3) 0.011(2) 0.014(2) 0.003(2)
C7 0.038(3) 0.035(3) 0.061(4) 0.023(3) 0.015(3) 0.010(3)
C8 0.032(3) 0.040(3) 0.031(3) 0.014(2) 0.009(2) 0.007(2)
C9 0.032(3) 0.036(3) 0.029(3) 0.015(2) 0.009(2) 0.009(2)
C10 0.051(4) 0.039(3) 0.025(3) 0.004(2) 0.000(3) 0.008(3)
C11 0.062(4) 0.034(3) 0.051(4) 0.010(3) 0.010(3) 0.018(3)
C12 0.033(3) 0.032(3) 0.024(3) 0.011(2) 0.006(2) 0.008(2)
C13 0.023(2) 0.030(3) 0.031(3) 0.014(2) 0.008(2) 0.003(2)
C14 0.026(3) 0.027(2) 0.034(3) 0.012(2) 0.010(2) 0.009(2)
C15 0.034(3) 0.041(3) 0.052(4) 0.024(3) 0.015(3) 0.007(3)
C16 0.037(3) 0.047(4) 0.072(5) 0.029(3) 0.022(3) 0.019(3)
C17 0.025(2) 0.031(3) 0.028(3) 0.013(2) 0.007(2) 0.001(2)
C18 0.055(4) 0.032(3) 0.040(3) 0.006(3) 0.020(3) -0.007(3)
C19 0.031(3) 0.031(3) 0.027(3) 0.012(2) 0.011(2) 0.007(2)
C20 0.031(3) 0.034(3) 0.033(3) 0.017(2) 0.012(2) 0.002(2)
C21 0.059(4) 0.049(4) 0.043(4) 0.018(3) 0.028(3) 0.006(3)
C22 0.026(3) 0.037(3) 0.030(3) 0.017(2) 0.007(2) 0.002(2)
C23 0.061(5) 0.078(5) 0.114(7) 0.064(5) 0.060(5) 0.047(4)
C24 0.077(6) 0.073(5) 0.082(6) 0.031(5) 0.044(5) 0.032(5)
C25 0.077(6) 0.142(10) 0.078(7) -0.015(7) 0.033(6) -0.002(7)
C26 0.063(5) 0.105(7) 0.135(9) 0.081(7) 0.055(6) 0.042(5)
C27 0.134(11) 0.229(16) 0.188(14) 0.161(14) 0.137(12) 0.123(12)
C28 0.028(3) 0.023(2) 0.029(3) 0.010(2) 0.004(2) 0.004(2)
C29 0.036(3) 0.035(3) 0.029(3) 0.013(2) 0.007(2) 0.010(2)
C30 0.039(3) 0.044(3) 0.038(3) 0.018(3) 0.017(3) 0.014(3)
C31 0.046(3) 0.041(3) 0.033(3) 0.016(3) 0.003(3) 0.014(3)
C32 0.023(2) 0.033(3) 0.026(3) 0.013(2) 0.006(2) 0.004(2)
C33 0.101(8) 0.149(11) 0.096(8) 0.058(8) 0.053(7) 0.041(8)
C34 0.110(8) 0.111(8) 0.095(7) 0.050(6) 0.075(7) 0.060(7)
C35 0.138(11) 0.119(9) 0.082(8) 0.005(7) 0.054(8) 0.039(9)
C36 0.132(10) 0.143(11) 0.071(7) -0.015(7) 0.052(7) 0.005(9)
C37 0.086(5) 0.043(4) 0.050(4) 0.003(3) 0.043(4) 0.004(4)
C39 0.074(7) 0.071(6) 0.139(11) 0.031(7) -0.001(8) 0.021(6)
C40 0.054(5) 0.081(6) 0.098(7) 0.020(5) 0.021(5) 0.013(4)
C41 0.057(6) 0.077(7) 0.176(13) 0.034(8) 0.041(7) 0.014(5)
N1 0.053(3) 0.061(4) 0.048(3) -0.001(3) 0.024(3) -0.002(3)
N2 0.035(3) 0.052(3) 0.070(4) 0.005(3) 0.012(3) 0.014(3)

loop_
_atom_type_symbol
_atom_type_description
_atom_type_scat_dispersion_real
_atom_type_scat_dispersion_imag
_atom_type_scat_source
C C 0.0033 0.0016 'International Tables Vol C Tables 4.2.6.8 and 6.1.1.4'
H H 0.0000 0.0000 'International Tables Vol C Tables 4.2.6.8 and 6.1.1.4'
N N 0.0061 0.0033 'International Tables Vol C Tables 4.2.6.8 and 6.1.1.4'
O O 0.0106 0.0060 'International Tables Vol C Tables 4.2.6.8 and 6.1.1.4'
Si Si 0.0817 0.0704 'International Tables Vol C Tables 4.2.6.8 and 6.1.1.4'
Co Co 0.3494 0.9721 'International Tables Vol C Tables 4.2.6.8 and 6.1.1.4'

loop_
_geom_angle_atom_site_label_1
_geom_angle_atom_site_label_2
_geom_angle_atom_site_label_3
_geom_angle
_geom_angle_site_symmetry_1
_geom_angle_site_symmetry_3
O7 Co1 O4 174.58(15) 2_767 2_666
O7 Co1 O5 93.64(16) 2_767 1_665
O4 Co1 O5 91.77(15) 2_666 1_665
O7 Co1 O1 88.75(15) 2_767 .
O4 Co1 O1 85.85(15) 2_666 .
O5 Co1 O1 170.25(15) 1_665 .
O7 Co1 O11 87.28(15) 2_767 .
O4 Co1 O11 92.52(15) 2_666 .
O5 Co1 O11 88.02(14) 1_665 .
O1 Co1 O11 82.65(14) . .
O7 Co1 O9 90.62(15) 2_767 .
O4 Co1 O9 90.04(15) 2_666 .
O5 Co1 O9 87.09(14) 1_665 .
O1 Co1 O9 102.35(14) . .
O11 Co1 O9 174.55(13) . .
O9 Co2 O2 90.49(15) . .
O9 Co2 O3 93.82(15) . 2_666
O2 Co2 O3 93.35(17) . 2_666
O9 Co2 N2 173.4(2) . .
O2 Co2 N2 86.0(2) . .
O3 Co2 N2 91.9(2) 2_666 .
O9 Co2 N1 94.42(19) . .
O2 Co2 N1 95.1(2) . .
O3 Co2 N1 168.1(2) 2_666 .
N2 Co2 N1 80.4(2) . .
O9 Co2 O10 89.54(19) . .
O2 Co2 O10 178.4(2) . .
O3 Co2 O10 85.0(2) 2_666 .
N2 Co2 O10 94.2(2) . .
N1 Co2 O10 86.5(3) . .
C32 Si1 C13 109.3(2) . .
C32 Si1 C28 108.0(2) . .
C13 Si1 C28 108.8(2) . .
C32 Si1 C17 109.1(2) . .
C13 Si1 C17 108.4(2) . .
C28 Si1 C17 113.1(2) . .
C22 O1 Co1 125.5(4) . .
C22 O2 Co2 127.0(3) . .
C1 O3 Co2 133.7(4) . 2_666
C1 O4 Co1 128.3(4) . 2_666
C5 O5 Co1 128.4(4) . 1_445
C8 O7 Co1 127.5(4) . 2_767
Co2 O9 Co1 110.10(16) . .
C38' O10 C38 54.3(16) . .
C38' O10 Co2 124.3(15) . .
C38 O10 Co2 117.6(8) . .
O3 C1 O4 126.0(5) . .
O3 C1 C2 117.5(5) . .
O4 C1 C2 116.5(5) . .
C4 C2 C3 119.9(5) . .
C4 C2 C1 119.8(5) . .
C3 C2 C1 120.3(5) . .
C2 C3 C28 121.3(5) . .
C2 C3 H3A 119.3 . .
C28 C3 H3A 119.3 . .
C2 C4 C30 120.0(5) . .
C2 C4 H4A 120.0 . .
C30 C4 H4A 120.0 . .
O5 C5 O6 126.1(5) . .
O5 C5 C6 116.7(5) . .
O6 C5 C6 117.2(5) . .
C7 C6 C14 118.8(5) . .
C7 C6 C5 120.9(5) . .
C14 C6 C5 120.4(5) . .
C6 C7 C16 121.3(5) . .
C6 C7 H7A 119.4 . .
C16 C7 H7A 119.4 . .
O8 C8 O7 125.3(5) . .
O8 C8 C9 118.0(5) . .
O7 C8 C9 116.8(5) . .
C10 C9 C12 119.2(5) . .
C10 C9 C8 120.7(5) . .
C12 C9 C8 120.0(5) . .
C11 C10 C9 120.3(5) . .
C11 C10 H10A 119.9 . .
C9 C10 H10A 119.9 . .
C10 C11 C31 119.7(6) . .
C10 C11 H11A 120.2 . .
C31 C11 H11A 120.2 . .
C32 C12 C9 121.3(5) . .
C32 C12 H12A 119.4 . .
C9 C12 H12A 119.4 . .
C15 C13 C14 116.3(5) . .
C15 C13 Si1 120.9(4) . .
C14 C13 Si1 122.6(4) . .
C13 C14 C6 122.3(5) . .
C13 C14 H14A 118.9 . .
C6 C14 H14A 118.9 . .
C16 C15 C13 122.8(5) . .
C16 C15 H15A 118.6 . .
C13 C15 H15A 118.6 . .
C7 C16 C15 118.6(6) . .
C7 C16 H16A 120.7 . .
C15 C16 H16A 120.7 . .
C18 C17 C19 116.8(5) . .
C18 C17 Si1 121.7(4) . .
C19 C17 Si1 121.4(4) . .
C17 C18 C37 121.3(5) . .
C17 C18 H18A 119.4 . .
C37 C18 H18A 119.4 . .
C20 C19 C17 122.8(5) . .
C20 C19 H19A 118.6 . .
C17 C19 H19A 118.6 . .
C19 C20 C21 118.3(5) . .
C19 C20 C22 120.4(5) . .
C21 C20 C22 121.3(5) . .
C37 C21 C20 120.2(6) . .
C37 C21 H21A 119.9 . .
C20 C21 H21A 119.9 . .
O2 C22 O1 125.0(5) . .
O2 C22 C20 117.4(5) . .
O1 C22 C20 117.6(5) . .
N2 C23 C26 125.6(9) . .
N2 C23 C24 115.2(6) . .
C26 C23 C24 119.0(9) . .
N1 C24 C34 122.4(9) . .
N1 C24 C23 117.7(7) . .
C34 C24 C23 119.9(8) . .
N1 C25 C36 125.1(10) . .
N1 C25 H25A 117.4 . .
C36 C25 H25A 117.4 . .
C39 C26 C23 116.0(12) . .
C39 C26 C27 126.4(11) . .
C23 C26 C27 117.5(11) . .
C33 C27 C26 124.3(10) . .
C33 C27 H27A 117.9 . .
C26 C27 H27A 117.9 . .
C29 C28 C3 116.9(5) . .
C29 C28 Si1 120.0(4) . .
C3 C28 Si1 123.1(4) . .
C28 C29 C30 123.3(5) . .
C28 C29 H29A 118.4 . .
C30 C29 H29A 118.4 . .
C29 C30 C4 118.6(5) . .
C29 C30 H30A 120.7 . .
C4 C30 H30A 120.7 . .
C32 C31 C11 121.7(5) . .
C32 C31 H31A 119.2 . .
C11 C31 H31A 119.2 . .
C31 C32 C12 117.8(5) . .
C31 C32 Si1 121.1(4) . .
C12 C32 Si1 121.1(4) . .
C34 C33 C27 118.3(11) . .
C34 C33 H33A 120.8 . .
C27 C33 H33A 120.8 . .
C33 C34 C35 123.4(10) . .
C33 C34 C24 120.9(11) . .
C35 C34 C24 115.7(9) . .
C36 C35 C34 120.5(10) . .
C36 C35 H35A 119.7 . .
C34 C35 H35A 119.7 . .
C35 C36 C25 119.2(11) . .
C35 C36 H36A 120.4 . .
C25 C36 H36A 120.4 . .
C21 C37 C18 120.6(6) . .
C21 C37 H37A 119.7 . .
C18 C37 H37A 119.7 . .
C38' C38 O10 48.0(17) . .
C38' C38 N3 74.9(19) . .
O10 C38 N3 115.8(15) . .
O10 C38' C38 78(2) . .
O10 C38' N3 128(2) . .
C38 C38' N3 59.8(16) . .
C26 C39 C41 122.8(13) . .
C26 C39 H39A 118.6 . .
C41 C39 H39A 118.6 . .
N2 C40 C41 124.7(10) . .
N2 C40 H40A 117.7 . .
C41 C40 H40A 117.7 . .
C39 C41 C40 117.0(12) . .
C39 C41 H41A 121.5 . .
C40 C41 H41A 121.5 . .
C25 N1 C24 117.0(7) . .
C25 N1 Co2 130.3(6) . .
C24 N1 Co2 112.0(5) . .
C40 N2 C23 113.3(7) . .
C40 N2 Co2 131.5(6) . .
C23 N2 Co2 113.6(5) . .
C38 N3 C38' 45.3(12) . .
C38 N3 C42 140.4(19) . .
C38' N3 C42 97.7(18) . .
C38 N3 C43 109.7(16) . .
C38' N3 C43 141.1(17) . .
C42 N3 C43 91.5(17) . .

loop_
_geom_bond_atom_site_label_1
_geom_bond_atom_site_label_2
_geom_bond_distance
_geom_bond_site_symmetry_2
O11 Co1 2.147(4) .
Co1 O7 2.058(4) 2_767
Co1 O4 2.067(4) 2_666
Co1 O5 2.081(3) 1_665
Co1 O1 2.118(3) .
Co1 O9 2.168(4) .
Co2 O9 2.062(3) .
Co2 O2 2.082(4) .
Co2 O3 2.085(4) 2_666
Co2 N2 2.108(5) .
Co2 N1 2.131(6) .
Co2 O10 2.152(6) .
Si1 C32 1.873(5) .
Si1 C13 1.876(5) .
Si1 C28 1.878(5) .
Si1 C17 1.885(5) .
O1 C22 1.264(6) .
O2 C22 1.246(7) .
O3 C1 1.249(7) .
O3 Co2 2.085(4) 2_666
O4 C1 1.267(6) .
O4 Co1 2.067(4) 2_666
O5 C5 1.234(6) .
O5 Co1 2.081(3) 1_445
O6 C5 1.252(7) .
O7 C8 1.261(7) .
O7 Co1 2.058(4) 2_767
O8 C8 1.238(7) .
O10 C38' 0.99(3) .
O10 C38 1.298(19) .
C1 C2 1.513(7) .
C2 C4 1.373(8) .
C2 C3 1.388(7) .
C3 C28 1.398(7) .
C3 H3A 0.9300 .
C4 C30 1.396(8) .
C4 H4A 0.9300 .
C5 C6 1.506(7) .
C6 C7 1.368(8) .
C6 C14 1.400(7) .
C7 C16 1.378(8) .
C7 H7A 0.9300 .
C8 C9 1.498(7) .
C9 C10 1.383(8) .
C9 C12 1.401(7) .
C10 C11 1.380(8) .
C10 H10A 0.9300 .
C11 C31 1.392(9) .
C11 H11A 0.9300 .
C12 C32 1.395(7) .
C12 H12A 0.9300 .
C13 C15 1.389(8) .
C13 C14 1.389(7) .
C14 H14A 0.9300 .
C15 C16 1.388(8) .
C15 H15A 0.9300 .
C16 H16A 0.9300 .
C17 C18 1.375(8) .
C17 C19 1.384(7) .
C18 C37 1.387(9) .
C18 H18A 0.9300 .
C19 C20 1.378(7) .
C19 H19A 0.9300 .
C20 C21 1.388(8) .
C20 C22 1.510(7) .
C21 C37 1.348(9) .
C21 H21A 0.9300 .
C23 N2 1.379(10) .
C23 C26 1.383(10) .
C23 C24 1.498(13) .
C24 N1 1.370(10) .
C24 C34 1.447(12) .
C25 N1 1.295(11) .
C25 C36 1.423(13) .
C25 H25A 0.9300 .
C26 C39 1.312(14) .
C26 C27 1.480(17) .
C27 C33 1.399(18) .
C27 H27A 0.9300 .
C28 C29 1.373(8) .
C29 C30 1.376(8) .
C29 H29A 0.9300 .
C30 H30A 0.9300 .
C31 C32 1.381(8) .
C31 H31A 0.9300 .
C33 C34 1.386(15) .
C33 H33A 0.9300 .
C34 C35 1.440(16) .
C35 C36 1.308(15) .
C35 H35A 0.9300 .
C36 H36A 0.9300 .
C37 H37A 0.9300 .
C38 C38' 1.08(3) .
C38 N3 1.31(2) .
C38' N3 1.47(3) .
C39 C41 1.334(16) .
C39 H39A 0.9300 .
C40 N2 1.288(10) .
C40 C41 1.424(12) .
C40 H40A 0.9300 .
C41 H41A 0.9300 .
C42 N3 1.49(3) .
C43 N3 1.77(3) .
